data_7245262
loop_
_publ_author_name
'Ahsan, Mollah Rohan'
'Mukherjee, Arijit'

_publ_section_title
;
 Ternary and quaternary cocrystals of 2,7-dihydroxynaphthalene: systematic
 design with a large synthon module
;
_journal_name_full CrystEngComm
_journal_paper_doi 10.1039/D2CE00735E
_journal_year 2022
_chemical_formula_moiety 'C12 H8 N2, 2(C10 H8 O2), 2(C8 H12 N2)'
_chemical_formula_sum 'C48 H48 N6 O4'
_chemical_formula_weight 772.92
_space_group_crystal_system triclinic
_space_group_IT_number 2
_space_group_name_Hall '-P 1'
_space_group_name_H-M_alt 'P -1'
_atom_sites_solution_hydrogens mixed
_audit_block_doi 10.5517/ccdc.csd.cc2bq0nr
_audit_creation_date 2022-06-28
_audit_creation_method
;
Olex2 1.5
(compiled 2022.04.07 svn.rca3783a0 for OlexSys, GUI svn.r6498)
;
_audit_update_record
;
2022-07-05 deposited with the CCDC.	2022-07-19 downloaded from the CCDC.
;
_cell_angle_alpha 92.098(2)
_cell_angle_beta 98.572(2)
_cell_angle_gamma 96.260(2)
_cell_formula_units_Z 2
_cell_length_a 9.1302(2)
_cell_length_b 13.9867(3)
_cell_length_c 16.3192(4)
_cell_measurement_reflns_used 15858
_cell_measurement_temperature 123
_cell_measurement_theta_max 79.4730
_cell_measurement_theta_min 4.9500
_cell_volume 2045.45(8)
_computing_cell_refinement 'CrysAlisPro 1.171.39.20a (Rigaku OD, 2015)'
_computing_data_collection 'CrysAlisPro 1.171.39.20a (Rigaku OD, 2015)'
_computing_data_reduction 'CrysAlisPro 1.171.39.20a (Rigaku OD, 2015)'
_computing_molecular_graphics 'Olex2 1.5 (Dolomanov et al., 2009)'
_computing_publication_material 'Olex2 1.5 (Dolomanov et al., 2009)'
_computing_structure_refinement 'SHELXL 2018/3 (Sheldrick, 2015)'
_computing_structure_solution 'SHELXT 2018/2 (Sheldrick, 2018)'
_diffrn_ambient_temperature 123.00
_diffrn_detector 'CCD plate'
_diffrn_measured_fraction_theta_full 0.997
_diffrn_measured_fraction_theta_max 0.962
_diffrn_measurement_details
;
List of Runs (angles in degrees, time in seconds):

  # Type    Start    End  Width  t~exp~   \w     \q     \k     \f   Frames
#--------------------------------------------------------------------------
  1  \w    -36.00  22.00   0.50    2.00    --    0.00 -57.00  90.00  116
  2  \w    -32.00  65.00   0.50    2.00    --    0.00  82.00 120.00  194
  3  \w    -18.00  87.00   0.50    2.00    --    0.00  37.00 -30.00  210
  4  \w    -88.00 -54.00   0.50    2.00    --    0.00 -57.00  90.00   68
  5  \w    -26.00   5.00   0.50    2.00    --    0.00 -37.00   0.00   62
  6  \w    -23.00  19.00   0.50    2.00    --    0.00  57.00 -90.00   84
  7  \w     83.00 109.00   0.50    3.00    --  107.20  15.00   0.00   52
  8  \w     18.00 124.00   0.50    3.00    --  107.20 -61.00   0.00  212
  9  \w     83.00 109.00   0.50    3.00    --  107.20 -82.00-180.00   52
 10  \w     19.00 139.00   0.50    3.00    --  107.20 -82.00 120.00  240
 11  \w     86.00 112.00   0.50    3.00    --  107.20 -82.00 -90.00   52
 12  \w     29.00 133.00   0.50    3.00    --  107.20 -15.00  90.00  208
 13  \w     80.00 197.00   0.50    3.00    --  107.20  15.00 120.00  234
 14  \w     62.00 132.00   0.50    3.00    --  107.20 -61.00-150.00  140
 15  \w     46.00 131.00   0.50    3.00    --  107.20 -61.00 120.00  170
 16  \w    130.00 184.00   0.50    3.00    --  107.20  15.00   0.00  108
 17  \w     34.00  60.00   0.50    3.00    --  107.20 -61.00-150.00   52
 18  \w     87.00 130.00   0.50    3.00    --  107.20  77.00  30.00   86
 19  \w    145.00 197.00   0.50    3.00    --  107.20  77.00  30.00  104
 20  \w     77.00 135.00   0.50    3.00    --  107.20 -82.00-150.00  116
 21  \w     94.00 119.00   0.50    3.00    --  107.20 -82.00  60.00   50
 22  \w     38.00  64.00   0.50    3.00    --  107.20 -37.00 107.00   52
 23  \w     19.00 140.00   0.50    3.00    --  107.20 -82.00   0.00  242
 24  \w     78.00 103.00   0.50    3.00    --  107.20 -82.00  90.00   50
 25  \w    102.00 197.00   0.50    3.00    --  107.20  30.00  60.00  190
;
_diffrn_measurement_device 'four-circle diffractometer'
_diffrn_measurement_device_type 'XtaLAB Pro: Kappa dual home/near'
_diffrn_measurement_method '\w scans'
_diffrn_orient_matrix_type 'CrysAlisPro convention (1999,Acta A55,543-557)'
_diffrn_orient_matrix_UB_11 -0.1005147000
_diffrn_orient_matrix_UB_12 0.0696770000
_diffrn_orient_matrix_UB_13 -0.0447837000
_diffrn_orient_matrix_UB_21 0.1382313000
_diffrn_orient_matrix_UB_22 0.0725456000
_diffrn_orient_matrix_UB_23 -0.0036315000
_diffrn_orient_matrix_UB_31 0.0174053000
_diffrn_orient_matrix_UB_32 -0.0468582000
_diffrn_orient_matrix_UB_33 -0.0843911000
_diffrn_radiation_monochromator graphite
_diffrn_radiation_probe x-ray
_diffrn_radiation_type 'Cu K\a'
_diffrn_radiation_wavelength 1.54184
_diffrn_reflns_av_R_equivalents 0.0272
_diffrn_reflns_av_unetI/netI 0.0256
_diffrn_reflns_Laue_measured_fraction_full 0.997
_diffrn_reflns_Laue_measured_fraction_max 0.962
_diffrn_reflns_limit_h_max 11
_diffrn_reflns_limit_h_min -11
_diffrn_reflns_limit_k_max 13
_diffrn_reflns_limit_k_min -17
_diffrn_reflns_limit_l_max 20
_diffrn_reflns_limit_l_min -20
_diffrn_reflns_number 23582
_diffrn_reflns_point_group_measured_fraction_full 0.997
_diffrn_reflns_point_group_measured_fraction_max 0.962
_diffrn_reflns_theta_full 67.684
_diffrn_reflns_theta_max 80.467
_diffrn_reflns_theta_min 4.090
_diffrn_source 'fine-focus sealed X-ray tube'
_diffrn_source_type 'Enhance (Cu) X-ray Source'
_exptl_absorpt_coefficient_mu 0.645
_exptl_absorpt_correction_T_max 1.00000
_exptl_absorpt_correction_T_min 0.74863
_exptl_absorpt_correction_type multi-scan
_exptl_absorpt_process_details
;
CrysAlisPro 1.171.39.20a (Rigaku Oxford Diffraction, 2015)
Empirical absorption correction using spherical harmonics,
 implemented in SCALE3 ABSPACK scaling algorithm.
;
_exptl_crystal_colour colourless
_exptl_crystal_colour_primary colourless
_exptl_crystal_density_diffrn 1.255
_exptl_crystal_description block
_exptl_crystal_F_000 820
_exptl_crystal_size_max 0.2
_exptl_crystal_size_mid 0.2
_exptl_crystal_size_min 0.1
_refine_diff_density_max 0.564
_refine_diff_density_min -0.319
_refine_diff_density_rms 0.049
_refine_ls_extinction_coef 0.0016(2)
_refine_ls_extinction_expression Fc^*^=kFc[1+0.001xFc^2^\l^3^/sin(2\q)]^-1/4^
_refine_ls_extinction_method 'SHELXL-2018/3 (Sheldrick 2018)'
_refine_ls_goodness_of_fit_ref 1.095
_refine_ls_hydrogen_treatment mixed
_refine_ls_matrix_type full
_refine_ls_number_parameters 711
_refine_ls_number_reflns 8622
_refine_ls_number_restraints 0
_refine_ls_restrained_S_all 1.095
_refine_ls_R_factor_all 0.0516
_refine_ls_R_factor_gt 0.0489
_refine_ls_shift/su_max 0.000
_refine_ls_shift/su_mean 0.000
_refine_ls_structure_factor_coef Fsqd
_refine_ls_weighting_details 'w=1/[\s^2^(Fo^2^)+(0.0769P)^2^+0.5648P] where P=(Fo^2^+2Fc^2^)/3'
_refine_ls_weighting_scheme calc
_refine_ls_wR_factor_gt 0.1398
_refine_ls_wR_factor_ref 0.1422
_reflns_Friedel_coverage 0.000
_reflns_number_gt 7872
_reflns_number_total 8622
_reflns_threshold_expression 'I > 2\s(I)'
_cod_data_source_file d2ce00735e2.cif
_cod_data_source_block exp_976_dhn-5-25c
_cod_database_code 7245262
_shelx_shelxl_version_number 2018/3
_shelx_space_group_comment
;
The symmetry employed for this shelxl refinement is uniquely defined
by the following loop, which should always be used as a source of
symmetry information in preference to the above space-group names.
They are only intended as comments.
;
_shelx_estimated_absorpt_t_max 0.938
_shelx_estimated_absorpt_t_min 0.882
_olex2_refinement_description
;
1. Fixed Uiso
 At 1.2 times of:
  All C(H) groups
2. Others
 Fixed Uiso: H23(0.04606)
3.a Aromatic/amide H refined with riding coordinates:
 C29(H29)
;
_smtbx_masks_void_probe_radius 1.2
_smtbx_masks_void_truncation_radius 1.2
_olex2_submission_special_instructions 'No special instructions were received'
_oxdiff_exptl_absorpt_empirical_details
;
Empirical correction (ABSPACK) includes:
- Absorption correction using spherical harmonics
- Frame scaling
;
_oxdiff_exptl_absorpt_empirical_full_max 1.699
_oxdiff_exptl_absorpt_empirical_full_min 0.645

loop_
_space_group_symop_operation_xyz
'x, y, z'
'-x, -y, -z'

loop_
_atom_site_label
_atom_site_type_symbol
_atom_site_fract_x
_atom_site_fract_y
_atom_site_fract_z
_atom_site_U_iso_or_equiv
_atom_site_adp_type
_atom_site_occupancy
_atom_site_site_symmetry_order
_atom_site_calc_flag
_atom_site_refinement_flags_posn
_atom_site_refinement_flags_adp
_atom_site_refinement_flags_occupancy
_atom_site_disorder_assembly
_atom_site_disorder_group
O2 O 0.30643(11) 0.80558(7) 0.49016(6) 0.0323(2) Uani 1 1 d . . . . .
O4 O 0.43564(12) 0.24191(7) 0.96762(7) 0.0382(2) Uani 1 1 d . . . . .
O3 O 0.23290(13) -0.12007(8) 0.62963(7) 0.0428(3) Uani 1 1 d . . . . .
O1 O -0.12668(13) 0.44714(9) 0.18689(8) 0.0500(3) Uani 1 1 d . . . . .
N10 N 0.18926(12) 0.15611(8) 0.03112(7) 0.0302(2) Uani 1 1 d . . . . .
N7 N 0.49129(12) 0.67717(8) 0.54394(7) 0.0283(2) Uani 1 1 d . . . . .
N8 N 0.68004(13) 0.54277(8) 0.59431(7) 0.0308(2) Uani 1 1 d . . . . .
N9 N -0.04141(13) 0.07550(9) 0.10785(7) 0.0332(3) Uani 1 1 d . . . . .
N5 N 0.06807(14) 0.30100(9) 0.24218(8) 0.0361(3) Uani 1 1 d . . . . .
N6 N 0.19239(15) 0.43666(9) 0.15048(8) 0.0408(3) Uani 1 1 d . . . . .
C49 C 0.38922(13) 0.07705(9) 0.78116(8) 0.0261(3) Uani 1 1 d . . . . .
C35 C 0.54411(15) 0.53796(9) 0.61661(8) 0.0292(3) Uani 1 1 d . . . . .
C18 C 0.17046(14) 0.68339(9) 0.39099(8) 0.0284(3) Uani 1 1 d . . . . .
C48 C 0.36546(14) 0.11704(9) 0.85850(8) 0.0278(3) Uani 1 1 d . . . . .
C19 C 0.04704(14) 0.65506(10) 0.32758(8) 0.0283(3) Uani 1 1 d . . . . .
C38 C 0.72324(14) 0.61453(10) 0.54815(8) 0.0299(3) Uani 1 1 d . . . . .
C39 C 0.62824(14) 0.68344(9) 0.52273(8) 0.0283(3) Uani 1 1 d . . . . .
C50 C 0.29808(14) -0.00478(9) 0.74116(8) 0.0286(3) Uani 1 1 d . . . . .
C47 C 0.45427(14) 0.19782(9) 0.89518(8) 0.0301(3) Uani 1 1 d . . . . .
C17 C 0.18858(14) 0.77380(9) 0.42915(8) 0.0282(3) Uani 1 1 d . . . . .
C34 C 0.44755(14) 0.60609(10) 0.59104(8) 0.0283(3) Uani 1 1 d . . . . .
C14 C -0.05755(14) 0.72183(10) 0.30505(8) 0.0313(3) Uani 1 1 d . . . . .
C41 C 0.32328(15) -0.04144(9) 0.66605(8) 0.0307(3) Uani 1 1 d . . . . .
C57 C 0.06188(15) 0.19690(10) 0.02752(8) 0.0310(3) Uani 1 1 d . . . . .
C44 C 0.50824(14) 0.12028(9) 0.74243(8) 0.0299(3) Uani 1 1 d . . . . .
C52 C 0.20249(15) 0.07562(10) 0.07264(8) 0.0297(3) Uani 1 1 d . . . . .
C56 C -0.05352(15) 0.15625(10) 0.06694(8) 0.0320(3) Uani 1 1 d . . . . .
C53 C 0.08557(15) 0.03486(10) 0.11102(8) 0.0316(3) Uani 1 1 d . . . . .
C20 C 0.02450(15) 0.56185(10) 0.28715(9) 0.0334(3) Uani 1 1 d . . . . .
C42 C 0.44220(16) 0.00081(10) 0.62769(9) 0.0343(3) Uani 1 1 d . . . . .
C43 C 0.53217(16) 0.07928(10) 0.66577(9) 0.0340(3) Uani 1 1 d . . . . .
C45 C 0.59851(16) 0.20267(10) 0.78246(9) 0.0351(3) Uani 1 1 d . . . . .
C32 C 0.20855(16) 0.29411(10) 0.22721(8) 0.0332(3) Uani 1 1 d . . . . .
C46 C 0.57220(15) 0.24036(10) 0.85636(9) 0.0350(3) Uani 1 1 d . . . . .
C16 C 0.08573(16) 0.84057(10) 0.40632(9) 0.0336(3) Uani 1 1 d . . . . .
C15 C -0.03409(16) 0.81460(10) 0.34575(9) 0.0358(3) Uani 1 1 d . . . . .
C31 C 0.27424(16) 0.36628(10) 0.17729(9) 0.0346(3) Uani 1 1 d . . . . .
C24 C 0.29328(16) 0.22161(11) 0.25711(9) 0.0354(3) Uani 1 1 d . . . . .
C11 C -0.09733(16) 0.53608(11) 0.22672(9) 0.0366(3) Uani 1 1 d . . . . .
C21 C 0.01001(17) 0.23376(11) 0.28692(10) 0.0389(3) Uani 1 1 d . . . . .
C12 C -0.20095(16) 0.60267(12) 0.20441(10) 0.0402(3) Uani 1 1 d . . . . .
C36 C 0.5020(2) 0.45732(11) 0.66966(10) 0.0396(3) Uani 1 1 d . . . . .
C27 C 0.41841(17) 0.35928(11) 0.15937(9) 0.0389(3) Uani 1 1 d . . . . .
C22 C 0.08422(18) 0.15794(11) 0.32072(10) 0.0407(3) Uani 1 1 d . . . . .
C13 C -0.18172(16) 0.69233(11) 0.24297(10) 0.0389(3) Uani 1 1 d . . . . .
C40 C 0.67238(18) 0.76510(12) 0.47153(10) 0.0394(3) Uani 1 1 d . . . . .
C33 C 0.29390(17) 0.60379(13) 0.61361(11) 0.0391(3) Uani 1 1 d . . . . .
C55 C -0.19582(18) 0.20127(13) 0.06673(11) 0.0434(4) Uani 1 1 d . . . . .
C23 C 0.22657(19) 0.15230(12) 0.30607(10) 0.0418(3) Uani 1 1 d . . . . .
C28 C 0.47858(19) 0.43005(12) 0.11115(10) 0.0430(4) Uani 1 1 d . . . . .
C51 C 0.34637(18) 0.03230(13) 0.07545(11) 0.0408(3) Uani 1 1 d . . . . .
C37 C 0.87699(17) 0.61829(13) 0.52514(11) 0.0408(3) Uani 1 1 d . . . . .
C54 C 0.0961(2) -0.05453(12) 0.15838(11) 0.0427(3) Uani 1 1 d . . . . .
C58 C 0.0498(2) 0.28605(12) -0.02009(11) 0.0432(4) Uani 1 1 d . . . . .
C29 C 0.3973(2) 0.50218(12) 0.08404(11) 0.0468(4) Uani 1 1 d . . . . .
H29 H 0.436568 0.550838 0.051557 0.056 Uiso 1 1 calc R U . . .
C26 C 0.50023(18) 0.28313(13) 0.19101(10) 0.0438(4) Uani 1 1 d . . . . .
C25 C 0.44111(18) 0.21742(13) 0.23866(10) 0.0435(4) Uani 1 1 d . . . . .
C30 C 0.2538(2) 0.50244(12) 0.10553(11) 0.0471(4) Uani 1 1 d . . . . .
H18 H 0.2404(17) 0.6376(11) 0.4080(9) 0.027(4) Uiso 1 1 d . . . . .
H23 H 0.271(2) 0.0994(14) 0.3306(12) 0.046 Uiso 1 1 d . U . . .
H48 H 0.2837(19) 0.0883(12) 0.8859(10) 0.035(4) Uiso 1 1 d . . . . .
H50 H 0.2208(19) -0.0331(12) 0.7673(10) 0.032(4) Uiso 1 1 d . . . . .
H16 H 0.1036(19) 0.9042(13) 0.4352(11) 0.038(4) Uiso 1 1 d . . . . .
H20 H 0.0955(19) 0.5156(12) 0.3009(10) 0.038(4) Uiso 1 1 d . . . . .
H21 H -0.099(2) 0.2394(14) 0.2956(12) 0.047(5) Uiso 1 1 d . . . . .
H42 H 0.460(2) -0.0290(13) 0.5756(12) 0.043(5) Uiso 1 1 d . . . . .
H46 H 0.633(2) 0.2968(14) 0.8832(11) 0.045(5) Uiso 1 1 d . . . . .
H15 H -0.102(2) 0.8635(13) 0.3302(11) 0.044(5) Uiso 1 1 d . . . . .
H43 H 0.613(2) 0.1080(14) 0.6393(12) 0.049(5) Uiso 1 1 d . . . . .
H55A H -0.176(2) 0.2658(17) 0.0927(14) 0.063(6) Uiso 1 1 d . . . . .
H13 H -0.251(2) 0.7393(14) 0.2287(12) 0.049(5) Uiso 1 1 d . . . . .
H37A H 0.937(2) 0.6802(16) 0.5466(13) 0.057(6) Uiso 1 1 d . . . . .
H30 H 0.188(2) 0.5525(15) 0.0846(13) 0.055(5) Uiso 1 1 d . . . . .
H36A H 0.477(3) 0.4788(17) 0.7204(15) 0.069(7) Uiso 1 1 d . . . . .
H54A H 0.166(3) -0.0415(16) 0.2090(15) 0.065(6) Uiso 1 1 d . . . . .
H45 H 0.686(2) 0.2305(13) 0.7537(11) 0.043(5) Uiso 1 1 d . . . . .
H25 H 0.499(2) 0.1624(16) 0.2655(13) 0.060(6) Uiso 1 1 d . . . . .
H51A H 0.387(3) 0.0191(19) 0.1279(18) 0.086(8) Uiso 1 1 d . . . . .
H12 H -0.287(2) 0.5834(15) 0.1616(13) 0.056(5) Uiso 1 1 d . . . . .
H51B H 0.423(3) 0.0762(17) 0.0563(14) 0.064(6) Uiso 1 1 d . . . . .
H58A H 0.019(3) 0.3372(18) 0.0136(15) 0.075(7) Uiso 1 1 d . . . . .
H37B H 0.877(2) 0.6172(16) 0.4646(15) 0.064(6) Uiso 1 1 d . . . . .
H26 H 0.611(3) 0.2837(16) 0.1795(14) 0.064(6) Uiso 1 1 d . . . . .
H28 H 0.583(2) 0.4253(15) 0.0988(13) 0.054(5) Uiso 1 1 d . . . . .
H55B H -0.264(3) 0.1623(16) 0.0969(14) 0.062(6) Uiso 1 1 d . . . . .
H55C H -0.245(2) 0.2078(16) 0.0103(14) 0.061(6) Uiso 1 1 d . . . . .
H22 H 0.031(2) 0.1087(14) 0.3539(12) 0.046(5) Uiso 1 1 d . . . . .
H58B H -0.023(3) 0.2745(17) -0.0709(15) 0.073(7) Uiso 1 1 d . . . . .
H37C H 0.927(2) 0.5656(15) 0.5484(13) 0.055(5) Uiso 1 1 d . . . . .
H58C H 0.151(3) 0.3096(15) -0.0350(13) 0.059(6) Uiso 1 1 d . . . . .
H2 H 0.367(2) 0.7562(16) 0.5044(13) 0.061(6) Uiso 1 1 d . . . . .
H4 H 0.349(3) 0.2092(16) 0.9876(13) 0.060(6) Uiso 1 1 d . . . . .
H33A H 0.293(3) 0.593(2) 0.6711(19) 0.094(9) Uiso 1 1 d . . . . .
H40A H 0.689(3) 0.7426(18) 0.4167(16) 0.075(7) Uiso 1 1 d . . . . .
H33B H 0.236(3) 0.550(2) 0.591(2) 0.105(10) Uiso 1 1 d . . . . .
H3 H 0.262(3) -0.1393(16) 0.5796(15) 0.067(6) Uiso 1 1 d . . . . .
H54B H 0.000(3) -0.0792(18) 0.1742(15) 0.075(7) Uiso 1 1 d . . . . .
H51C H 0.335(3) -0.025(2) 0.0421(16) 0.083(8) Uiso 1 1 d . . . . .
H54C H 0.135(3) -0.1048(18) 0.1270(16) 0.077(7) Uiso 1 1 d . . . . .
H36B H 0.412(3) 0.4172(19) 0.6462(16) 0.084(8) Uiso 1 1 d . . . . .
H40B H 0.601(3) 0.813(2) 0.4699(17) 0.093(9) Uiso 1 1 d . . . . .
H1 H -0.030(4) 0.407(3) 0.203(2) 0.129(12) Uiso 1 1 d . . . . .
H33C H 0.248(3) 0.657(2) 0.5977(18) 0.098(9) Uiso 1 1 d . . . . .
H40C H 0.767(3) 0.803(2) 0.4944(17) 0.092(8) Uiso 1 1 d . . . . .
H36C H 0.574(3) 0.407(2) 0.6725(18) 0.096(9) Uiso 1 1 d . . . . .

loop_
_atom_site_aniso_label
_atom_site_aniso_U_11
_atom_site_aniso_U_22
_atom_site_aniso_U_33
_atom_site_aniso_U_23
_atom_site_aniso_U_13
_atom_site_aniso_U_12
O2 0.0311(5) 0.0332(5) 0.0328(5) -0.0023(4) 0.0027(4) 0.0090(4)
O4 0.0347(5) 0.0372(5) 0.0414(6) -0.0096(4) 0.0056(4) 0.0023(4)
O3 0.0457(6) 0.0409(6) 0.0416(6) -0.0106(4) 0.0169(5) -0.0054(5)
O1 0.0358(6) 0.0507(7) 0.0581(7) -0.0152(5) -0.0086(5) 0.0092(5)
N10 0.0284(5) 0.0334(6) 0.0280(5) -0.0064(4) 0.0008(4) 0.0074(4)
N7 0.0244(5) 0.0332(6) 0.0271(5) -0.0009(4) 0.0019(4) 0.0052(4)
N8 0.0299(6) 0.0351(6) 0.0282(5) -0.0006(4) 0.0040(4) 0.0090(4)
N9 0.0296(6) 0.0391(6) 0.0306(6) -0.0032(5) 0.0026(4) 0.0071(5)
N5 0.0325(6) 0.0353(6) 0.0393(6) -0.0042(5) 0.0048(5) 0.0016(5)
N6 0.0404(7) 0.0361(6) 0.0454(7) -0.0036(5) 0.0093(5) 0.0001(5)
C49 0.0233(6) 0.0252(6) 0.0312(6) 0.0067(5) 0.0034(5) 0.0088(5)
C35 0.0326(6) 0.0305(6) 0.0240(6) -0.0027(5) 0.0038(5) 0.0040(5)
C18 0.0262(6) 0.0321(6) 0.0293(6) 0.0041(5) 0.0065(5) 0.0104(5)
C48 0.0238(6) 0.0284(6) 0.0320(6) 0.0035(5) 0.0034(5) 0.0077(5)
C19 0.0253(6) 0.0336(6) 0.0283(6) 0.0070(5) 0.0071(5) 0.0081(5)
C38 0.0265(6) 0.0362(7) 0.0267(6) -0.0023(5) 0.0030(5) 0.0060(5)
C39 0.0255(6) 0.0335(6) 0.0253(6) -0.0007(5) 0.0026(5) 0.0038(5)
C50 0.0270(6) 0.0286(6) 0.0319(6) 0.0039(5) 0.0071(5) 0.0067(5)
C47 0.0268(6) 0.0287(6) 0.0349(7) 0.0011(5) 0.0018(5) 0.0085(5)
C17 0.0263(6) 0.0327(6) 0.0281(6) 0.0047(5) 0.0084(5) 0.0072(5)
C34 0.0250(6) 0.0338(6) 0.0254(6) -0.0033(5) 0.0034(5) 0.0022(5)
C14 0.0266(6) 0.0350(7) 0.0346(7) 0.0112(5) 0.0062(5) 0.0085(5)
C41 0.0314(6) 0.0287(6) 0.0333(7) 0.0027(5) 0.0060(5) 0.0072(5)
C57 0.0318(7) 0.0322(6) 0.0282(6) -0.0059(5) -0.0003(5) 0.0097(5)
C44 0.0279(6) 0.0286(6) 0.0351(7) 0.0097(5) 0.0062(5) 0.0067(5)
C52 0.0280(6) 0.0333(6) 0.0270(6) -0.0059(5) -0.0006(5) 0.0089(5)
C56 0.0287(6) 0.0365(7) 0.0300(6) -0.0062(5) -0.0004(5) 0.0098(5)
C53 0.0312(6) 0.0337(7) 0.0285(6) -0.0041(5) -0.0013(5) 0.0075(5)
C20 0.0273(6) 0.0382(7) 0.0357(7) 0.0010(5) 0.0031(5) 0.0106(5)
C42 0.0392(7) 0.0351(7) 0.0322(7) 0.0063(5) 0.0126(6) 0.0098(6)
C43 0.0345(7) 0.0344(7) 0.0364(7) 0.0109(5) 0.0120(6) 0.0064(5)
C45 0.0304(7) 0.0320(7) 0.0432(8) 0.0087(6) 0.0070(6) 0.0018(5)
C32 0.0333(7) 0.0334(7) 0.0308(7) -0.0090(5) 0.0016(5) 0.0037(5)
C46 0.0301(7) 0.0281(6) 0.0455(8) 0.0027(6) 0.0026(6) 0.0018(5)
C16 0.0339(7) 0.0287(6) 0.0409(7) 0.0061(5) 0.0089(6) 0.0100(5)
C15 0.0319(7) 0.0336(7) 0.0450(8) 0.0124(6) 0.0070(6) 0.0127(5)
C31 0.0361(7) 0.0313(7) 0.0342(7) -0.0099(5) 0.0044(6) -0.0005(5)
C24 0.0337(7) 0.0388(7) 0.0315(7) -0.0089(5) -0.0013(5) 0.0059(6)
C11 0.0295(7) 0.0411(7) 0.0386(7) -0.0001(6) 0.0028(6) 0.0061(6)
C21 0.0368(7) 0.0378(7) 0.0403(8) -0.0013(6) 0.0060(6) -0.0027(6)
C12 0.0286(7) 0.0477(8) 0.0419(8) 0.0069(6) -0.0031(6) 0.0043(6)
C36 0.0499(9) 0.0367(7) 0.0337(7) 0.0031(6) 0.0122(6) 0.0042(7)
C27 0.0406(8) 0.0402(8) 0.0345(7) -0.0110(6) 0.0084(6) -0.0016(6)
C22 0.0418(8) 0.0398(8) 0.0380(8) -0.0004(6) 0.0038(6) -0.0019(6)
C13 0.0290(7) 0.0423(8) 0.0459(8) 0.0146(6) 0.0000(6) 0.0107(6)
C40 0.0365(8) 0.0424(8) 0.0401(8) 0.0087(6) 0.0079(6) 0.0034(6)
C33 0.0275(7) 0.0473(9) 0.0438(8) 0.0015(7) 0.0101(6) 0.0044(6)
C55 0.0324(8) 0.0498(9) 0.0493(9) -0.0045(7) 0.0044(7) 0.0160(7)
C23 0.0455(8) 0.0412(8) 0.0366(8) -0.0022(6) -0.0009(6) 0.0072(7)
C28 0.0444(8) 0.0413(8) 0.0439(8) -0.0099(6) 0.0172(7) -0.0026(6)
C51 0.0323(7) 0.0448(8) 0.0471(9) -0.0005(7) 0.0034(6) 0.0164(6)
C37 0.0284(7) 0.0525(9) 0.0442(8) 0.0008(7) 0.0113(6) 0.0100(6)
C54 0.0436(9) 0.0409(8) 0.0434(8) 0.0062(7) 0.0021(7) 0.0092(7)
C58 0.0478(9) 0.0374(8) 0.0448(9) 0.0026(6) 0.0018(7) 0.0135(7)
C29 0.0561(10) 0.0382(8) 0.0471(9) -0.0043(6) 0.0191(7) -0.0032(7)
C26 0.0352(8) 0.0531(9) 0.0434(8) -0.0102(7) 0.0073(6) 0.0088(7)
C25 0.0386(8) 0.0507(9) 0.0413(8) -0.0049(7) 0.0026(6) 0.0129(7)
C30 0.0539(10) 0.0344(8) 0.0539(10) -0.0023(7) 0.0137(8) 0.0035(7)

loop_
_atom_type_symbol
_atom_type_description
_atom_type_scat_dispersion_real
_atom_type_scat_dispersion_imag
_atom_type_scat_source
C C 0.0181 0.0091 'International Tables Vol C Tables 4.2.6.8 and 6.1.1.4'
H H 0.0000 0.0000 'International Tables Vol C Tables 4.2.6.8 and 6.1.1.4'
N N 0.0311 0.0180 'International Tables Vol C Tables 4.2.6.8 and 6.1.1.4'
O O 0.0492 0.0322 'International Tables Vol C Tables 4.2.6.8 and 6.1.1.4'

loop_
_geom_angle_atom_site_label_1
_geom_angle_atom_site_label_2
_geom_angle_atom_site_label_3
_geom_angle
_geom_angle_site_symmetry_1
_geom_angle_site_symmetry_3
_geom_angle_publ_flag
C17 O2 H2 111.5(13) . . ?
C47 O4 H4 109.6(13) . . ?
C41 O3 H3 110.9(14) . . ?
C11 O1 H1 109.0(18) . . ?
C52 N10 C57 118.85(12) . . ?
C39 N7 C34 119.73(11) . . ?
C38 N8 C35 119.00(11) . . ?
C56 N9 C53 118.40(13) . . ?
C21 N5 C32 116.72(13) . . ?
C30 N6 C31 117.28(14) . . ?
C48 C49 C44 119.22(12) . . ?
C50 C49 C48 121.82(12) . . ?
C50 C49 C44 118.96(12) . . ?
N8 C35 C34 120.67(12) . . ?
N8 C35 C36 116.98(12) . . ?
C34 C35 C36 122.35(13) . . ?
C19 C18 H18 119.5(9) . . ?
C17 C18 C19 120.25(12) . . ?
C17 C18 H18 120.3(9) . . ?
C49 C48 H48 120.3(10) . . ?
C47 C48 C49 120.50(12) . . ?
C47 C48 H48 119.2(10) . . ?
C18 C19 C14 118.92(12) . . ?
C20 C19 C18 121.69(12) . . ?
C20 C19 C14 119.38(12) . . ?
N8 C38 C39 120.87(12) . . ?
N8 C38 C37 117.53(12) . . ?
C39 C38 C37 121.60(13) . . ?
N7 C39 C38 119.83(12) . . ?
N7 C39 C40 117.56(12) . . ?
C38 C39 C40 122.61(12) . . ?
C49 C50 H50 118.4(10) . . ?
C41 C50 C49 120.45(12) . . ?
C41 C50 H50 121.2(10) . . ?
O4 C47 C48 123.95(12) . . ?
O4 C47 C46 116.08(12) . . ?
C48 C47 C46 119.96(13) . . ?
O2 C17 C16 116.18(12) . . ?
C18 C17 O2 122.86(11) . . ?
C18 C17 C16 120.95(12) . . ?
N7 C34 C35 119.88(12) . . ?
N7 C34 C33 117.17(12) . . ?
C35 C34 C33 122.95(13) . . ?
C15 C14 C19 118.95(13) . . ?
C15 C14 C13 122.52(12) . . ?
C13 C14 C19 118.53(13) . . ?
O3 C41 C50 118.58(12) . . ?
O3 C41 C42 120.66(12) . . ?
C50 C41 C42 120.76(13) . . ?
N10 C57 C56 120.22(13) . . ?
N10 C57 C58 117.59(13) . . ?
C56 C57 C58 122.19(13) . . ?
C43 C44 C49 118.84(12) . . ?
C43 C44 C45 122.42(12) . . ?
C45 C44 C49 118.74(12) . . ?
N10 C52 C53 120.46(12) . . ?
N10 C52 C51 117.32(13) . . ?
C53 C52 C51 122.23(13) . . ?
N9 C56 C57 121.17(12) . . ?
N9 C56 C55 116.88(14) . . ?
C57 C56 C55 121.94(14) . . ?
N9 C53 C52 120.89(13) . . ?
N9 C53 C54 116.96(13) . . ?
C52 C53 C54 122.14(13) . . ?
C19 C20 H20 120.7(10) . . ?
C11 C20 C19 120.33(13) . . ?
C11 C20 H20 119.0(10) . . ?
C41 C42 H42 118.7(11) . . ?
C43 C42 C41 119.59(13) . . ?
C43 C42 H42 121.7(11) . . ?
C44 C43 H43 119.3(11) . . ?
C42 C43 C44 121.38(13) . . ?
C42 C43 H43 119.4(11) . . ?
C44 C45 H45 116.6(10) . . ?
C46 C45 C44 120.87(13) . . ?
C46 C45 H45 122.5(10) . . ?
N5 C32 C31 117.84(13) . . ?
N5 C32 C24 123.58(14) . . ?
C24 C32 C31 118.57(13) . . ?
C47 C46 H46 118.6(11) . . ?
C45 C46 C47 120.71(13) . . ?
C45 C46 H46 120.7(11) . . ?
C17 C16 H16 117.9(10) . . ?
C15 C16 C17 119.72(13) . . ?
C15 C16 H16 122.3(10) . . ?
C14 C15 H15 121.0(11) . . ?
C16 C15 C14 121.20(12) . . ?
C16 C15 H15 117.7(11) . . ?
N6 C31 C32 117.80(13) . . ?
N6 C31 C27 123.38(14) . . ?
C27 C31 C32 118.82(14) . . ?
C32 C24 C23 117.37(14) . . ?
C32 C24 C25 121.14(15) . . ?
C23 C24 C25 121.48(14) . . ?
O1 C11 C20 123.09(13) . . ?
O1 C11 C12 116.77(13) . . ?
C20 C11 C12 120.13(14) . . ?
N5 C21 C22 124.92(15) . . ?
N5 C21 H21 115.1(11) . . ?
C22 C21 H21 120.0(11) . . ?
C11 C12 H12 119.3(12) . . ?
C13 C12 C11 120.38(14) . . ?
C13 C12 H12 120.4(12) . . ?
C35 C36 H36A 113.1(14) . . ?
C35 C36 H36B 113.6(16) . . ?
C35 C36 H36C 112.2(16) . . ?
H36A C36 H36B 101(2) . . ?
H36A C36 H36C 116(2) . . ?
H36B C36 H36C 99(2) . . ?
C31 C27 C26 120.43(14) . . ?
C28 C27 C31 117.41(15) . . ?
C28 C27 C26 122.15(15) . . ?
C21 C22 H22 119.8(11) . . ?
C23 C22 C21 117.88(15) . . ?
C23 C22 H22 122.3(11) . . ?
C14 C13 H13 116.8(11) . . ?
C12 C13 C14 121.24(13) . . ?
C12 C13 H13 122.0(11) . . ?
C39 C40 H40A 111.9(14) . . ?
C39 C40 H40B 110.8(17) . . ?
C39 C40 H40C 113.9(16) . . ?
H40A C40 H40B 114(2) . . ?
H40A C40 H40C 103(2) . . ?
H40B C40 H40C 103(2) . . ?
C34 C33 H33A 111.9(17) . . ?
C34 C33 H33B 111(2) . . ?
C34 C33 H33C 112.7(18) . . ?
H33A C33 H33B 99(2) . . ?
H33A C33 H33C 112(2) . . ?
H33B C33 H33C 109(3) . . ?
C56 C55 H55A 110.7(13) . . ?
C56 C55 H55B 110.2(13) . . ?
C56 C55 H55C 111.1(13) . . ?
H55A C55 H55B 108.9(18) . . ?
H55A C55 H55C 106.3(18) . . ?
H55B C55 H55C 109.6(18) . . ?
C24 C23 H23 126.3(12) . . ?
C22 C23 C24 119.50(15) . . ?
C22 C23 H23 114.2(12) . . ?
C27 C28 H28 117.3(12) . . ?
C29 C28 C27 119.86(15) . . ?
C29 C28 H28 122.9(12) . . ?
C52 C51 H51A 113.3(17) . . ?
C52 C51 H51B 111.7(13) . . ?
C52 C51 H51C 112.3(16) . . ?
H51A C51 H51B 104(2) . . ?
H51A C51 H51C 108(2) . . ?
H51B C51 H51C 107(2) . . ?
C38 C37 H37A 110.5(12) . . ?
C38 C37 H37B 112.9(13) . . ?
C38 C37 H37C 110.5(12) . . ?
H37A C37 H37B 104.5(17) . . ?
H37A C37 H37C 108.6(17) . . ?
H37B C37 H37C 109.7(18) . . ?
C53 C54 H54A 110.4(13) . . ?
C53 C54 H54B 111.8(15) . . ?
C53 C54 H54C 111.4(15) . . ?
H54A C54 H54B 107.2(19) . . ?
H54A C54 H54C 105.5(19) . . ?
H54B C54 H54C 110(2) . . ?
C57 C58 H58A 110.6(14) . . ?
C57 C58 H58B 111.9(14) . . ?
C57 C58 H58C 109.2(12) . . ?
H58A C58 H58B 108(2) . . ?
H58A C58 H58C 107.8(18) . . ?
H58B C58 H58C 109.2(18) . . ?
C28 C29 H29 120.9 . . ?
C28 C29 C30 118.13(16) . . ?
C30 C29 H29 120.9 . . ?
C27 C26 H26 117.6(12) . . ?
C25 C26 C27 120.93(15) . . ?
C25 C26 H26 121.3(12) . . ?
C24 C25 H25 116.6(12) . . ?
C26 C25 C24 120.08(15) . . ?
C26 C25 H25 123.3(12) . . ?
N6 C30 C29 123.94(17) . . ?
N6 C30 H30 115.1(12) . . ?
C29 C30 H30 120.9(12) . . ?

loop_
_geom_bond_atom_site_label_1
_geom_bond_atom_site_label_2
_geom_bond_distance
_geom_bond_site_symmetry_2
_geom_bond_publ_flag
O2 C17 1.3750(16) . ?
O2 H2 0.95(2) . ?
O4 C47 1.3550(17) . ?
O4 H4 0.97(2) . ?
O3 C41 1.3608(17) . ?
O3 H3 0.93(2) . ?
O1 C11 1.3630(18) . ?
O1 H1 1.11(4) . ?
N10 C57 1.3448(17) . ?
N10 C52 1.3424(18) . ?
N7 C39 1.3410(16) . ?
N7 C34 1.3415(17) . ?
N8 C35 1.3400(17) . ?
N8 C38 1.3371(18) . ?
N9 C56 1.3394(19) . ?
N9 C53 1.3408(18) . ?
N5 C32 1.3538(18) . ?
N5 C21 1.325(2) . ?
N6 C31 1.347(2) . ?
N6 C30 1.326(2) . ?
C49 C48 1.4175(18) . ?
C49 C50 1.4157(18) . ?
C49 C44 1.4266(17) . ?
C35 C34 1.4007(18) . ?
C35 C36 1.4984(19) . ?
C18 C19 1.4222(18) . ?
C18 C17 1.3712(19) . ?
C18 H18 0.972(16) . ?
C48 C47 1.3779(18) . ?
C48 H48 0.983(17) . ?
C19 C14 1.4262(17) . ?
C19 C20 1.420(2) . ?
C38 C39 1.3992(18) . ?
C38 C37 1.5023(18) . ?
C39 C40 1.4950(19) . ?
C50 C41 1.3720(19) . ?
C50 H50 0.937(17) . ?
C47 C46 1.416(2) . ?
C17 C16 1.4161(18) . ?
C34 C33 1.4999(18) . ?
C14 C15 1.416(2) . ?
C14 C13 1.417(2) . ?
C41 C42 1.4176(19) . ?
C57 C56 1.395(2) . ?
C57 C58 1.499(2) . ?
C44 C43 1.414(2) . ?
C44 C45 1.418(2) . ?
C52 C53 1.396(2) . ?
C52 C51 1.5008(18) . ?
C56 C55 1.5039(19) . ?
C53 C54 1.498(2) . ?
C20 C11 1.378(2) . ?
C20 H20 0.974(18) . ?
C42 C43 1.366(2) . ?
C42 H42 0.977(19) . ?
C43 H43 0.97(2) . ?
C45 C46 1.363(2) . ?
C45 H45 1.032(19) . ?
C32 C31 1.455(2) . ?
C32 C24 1.400(2) . ?
C46 H46 0.965(19) . ?
C16 C15 1.368(2) . ?
C16 H16 0.978(18) . ?
C15 H15 0.989(19) . ?
C31 C27 1.403(2) . ?
C24 C23 1.422(2) . ?
C24 C25 1.433(2) . ?
C11 C12 1.418(2) . ?
C21 C22 1.406(2) . ?
C21 H21 1.036(19) . ?
C12 C13 1.364(2) . ?
C12 H12 0.98(2) . ?
C36 H36A 0.94(2) . ?
C36 H36B 0.97(3) . ?
C36 H36C 1.01(3) . ?
C27 C28 1.403(2) . ?
C27 C26 1.434(2) . ?
C22 C23 1.366(2) . ?
C22 H22 1.021(19) . ?
C13 H13 0.97(2) . ?
C40 H40A 0.97(3) . ?
C40 H40B 0.98(3) . ?
C40 H40C 0.97(3) . ?
C33 H33A 0.96(3) . ?
C33 H33B 0.90(3) . ?
C33 H33C 0.92(3) . ?
C55 H55A 0.97(2) . ?
C55 H55B 0.98(2) . ?
C55 H55C 0.97(2) . ?
C23 H23 0.96(2) . ?
C28 C29 1.365(3) . ?
C28 H28 1.02(2) . ?
C51 H51A 0.92(3) . ?
C51 H51B 0.98(2) . ?
C51 H51C 0.94(3) . ?
C37 H37A 1.00(2) . ?
C37 H37B 0.99(2) . ?
C37 H37C 0.97(2) . ?
C54 H54A 0.97(2) . ?
C54 H54B 0.98(3) . ?
C54 H54C 0.98(3) . ?
C58 H58A 0.98(3) . ?
C58 H58B 0.98(2) . ?
C58 H58C 1.01(2) . ?
C29 H29 0.9500 . ?
C29 C30 1.407(2) . ?
C26 C25 1.345(3) . ?
C26 H26 1.05(2) . ?
C25 H25 1.06(2) . ?
C30 H30 1.01(2) . ?

loop_
_geom_hbond_atom_site_label_D
_geom_hbond_atom_site_label_H
_geom_hbond_atom_site_label_A
_geom_hbond_distance_DH
_geom_hbond_distance_HA
_geom_hbond_distance_DA
_geom_hbond_angle_DHA
_geom_hbond_site_symmetry_A
_geom_hbond_publ_flag
O2 H2 N7 0.95(2) 1.74(2) 2.6794(14) 171(2) . yes
O4 H4 N10 0.97(2) 1.82(2) 2.7878(16) 175(2) 1_556 yes
O3 H3 O2 0.93(2) 1.75(2) 2.6734(14) 171(2) 1_545 yes

loop_
_geom_torsion_atom_site_label_1
_geom_torsion_atom_site_label_2
_geom_torsion_atom_site_label_3
_geom_torsion_atom_site_label_4
_geom_torsion
_geom_torsion_site_symmetry_1
_geom_torsion_site_symmetry_2
_geom_torsion_site_symmetry_3
_geom_torsion_site_symmetry_4
_geom_torsion_publ_flag
O2 C17 C16 C15 179.64(12) . . . . ?
O4 C47 C46 C45 -178.72(12) . . . . ?
O3 C41 C42 C43 -179.50(13) . . . . ?
O1 C11 C12 C13 178.26(14) . . . . ?
N10 C57 C56 N9 -1.07(19) . . . . ?
N10 C57 C56 C55 178.03(13) . . . . ?
N10 C52 C53 N9 -0.56(19) . . . . ?
N10 C52 C53 C54 -179.61(13) . . . . ?
N8 C35 C34 N7 -0.21(19) . . . . ?
N8 C35 C34 C33 179.54(13) . . . . ?
N8 C38 C39 N7 -0.79(19) . . . . ?
N8 C38 C39 C40 179.64(13) . . . . ?
N5 C32 C31 N6 1.35(19) . . . . ?
N5 C32 C31 C27 -178.54(12) . . . . ?
N5 C32 C24 C23 -0.3(2) . . . . ?
N5 C32 C24 C25 179.45(13) . . . . ?
N5 C21 C22 C23 -0.5(2) . . . . ?
N6 C31 C27 C28 0.2(2) . . . . ?
N6 C31 C27 C26 179.07(13) . . . . ?
C49 C48 C47 O4 177.89(11) . . . . ?
C49 C48 C47 C46 -1.26(19) . . . . ?
C49 C50 C41 O3 -179.87(12) . . . . ?
C49 C50 C41 C42 1.01(19) . . . . ?
C49 C44 C43 C42 1.3(2) . . . . ?
C49 C44 C45 C46 -0.3(2) . . . . ?
C35 N8 C38 C39 -0.47(19) . . . . ?
C35 N8 C38 C37 179.31(12) . . . . ?
C18 C19 C14 C15 0.84(19) . . . . ?
C18 C19 C14 C13 -178.78(12) . . . . ?
C18 C19 C20 C11 179.10(13) . . . . ?
C18 C17 C16 C15 0.4(2) . . . . ?
C48 C49 C50 C41 179.57(11) . . . . ?
C48 C49 C44 C43 179.30(11) . . . . ?
C48 C49 C44 C45 -0.50(18) . . . . ?
C48 C47 C46 C45 0.5(2) . . . . ?
C19 C18 C17 O2 -179.28(11) . . . . ?
C19 C18 C17 C16 -0.13(19) . . . . ?
C19 C14 C15 C16 -0.6(2) . . . . ?
C19 C14 C13 C12 -0.8(2) . . . . ?
C19 C20 C11 O1 -178.63(13) . . . . ?
C19 C20 C11 C12 0.1(2) . . . . ?
C38 N8 C35 C34 0.96(18) . . . . ?
C38 N8 C35 C36 -178.88(12) . . . . ?
C39 N7 C34 C35 -1.05(18) . . . . ?
C39 N7 C34 C33 179.18(12) . . . . ?
C50 C49 C48 C47 -178.77(11) . . . . ?
C50 C49 C44 C43 -0.67(17) . . . . ?
C50 C49 C44 C45 179.53(12) . . . . ?
C50 C41 C42 C43 -0.4(2) . . . . ?
C17 C18 C19 C14 -0.51(19) . . . . ?
C17 C18 C19 C20 -179.64(12) . . . . ?
C17 C16 C15 C14 -0.1(2) . . . . ?
C34 N7 C39 C38 1.53(18) . . . . ?
C34 N7 C39 C40 -178.87(12) . . . . ?
C14 C19 C20 C11 0.0(2) . . . . ?
C41 C42 C43 C44 -0.8(2) . . . . ?
C57 N10 C52 C53 0.30(18) . . . . ?
C57 N10 C52 C51 -179.88(12) . . . . ?
C44 C49 C48 C47 1.26(18) . . . . ?
C44 C49 C50 C41 -0.46(18) . . . . ?
C44 C45 C46 C47 0.3(2) . . . . ?
C52 N10 C57 C56 0.48(18) . . . . ?
C52 N10 C57 C58 -179.32(12) . . . . ?
C56 N9 C53 C52 0.00(19) . . . . ?
C56 N9 C53 C54 179.09(12) . . . . ?
C53 N9 C56 C57 0.80(19) . . . . ?
C53 N9 C56 C55 -178.34(12) . . . . ?
C20 C19 C14 C15 179.99(12) . . . . ?
C20 C19 C14 C13 0.37(19) . . . . ?
C20 C11 C12 C13 -0.6(2) . . . . ?
C43 C44 C45 C46 179.95(13) . . . . ?
C45 C44 C43 C42 -178.91(13) . . . . ?
C32 N5 C21 C22 1.3(2) . . . . ?
C32 C31 C27 C28 -179.95(12) . . . . ?
C32 C31 C27 C26 -1.0(2) . . . . ?
C32 C24 C23 C22 1.0(2) . . . . ?
C32 C24 C25 C26 -0.8(2) . . . . ?
C15 C14 C13 C12 179.57(14) . . . . ?
C31 N6 C30 C29 0.6(2) . . . . ?
C31 C32 C24 C23 179.70(12) . . . . ?
C31 C32 C24 C25 -0.6(2) . . . . ?
C31 C27 C28 C29 0.3(2) . . . . ?
C31 C27 C26 C25 -0.3(2) . . . . ?
C24 C32 C31 N6 -178.64(12) . . . . ?
C24 C32 C31 C27 1.47(19) . . . . ?
C11 C12 C13 C14 0.9(2) . . . . ?
C21 N5 C32 C31 179.19(12) . . . . ?
C21 N5 C32 C24 -0.8(2) . . . . ?
C21 C22 C23 C24 -0.7(2) . . . . ?
C36 C35 C34 N7 179.62(12) . . . . ?
C36 C35 C34 C33 -0.6(2) . . . . ?
C27 C28 C29 C30 -0.3(2) . . . . ?
C27 C26 C25 C24 1.3(2) . . . . ?
C13 C14 C15 C16 179.05(14) . . . . ?
C23 C24 C25 C26 178.89(14) . . . . ?
C28 C27 C26 C25 178.50(15) . . . . ?
C28 C29 C30 N6 -0.1(3) . . . . ?
C51 C52 C53 N9 179.62(13) . . . . ?
C51 C52 C53 C54 0.6(2) . . . . ?
C37 C38 C39 N7 179.44(12) . . . . ?
C37 C38 C39 C40 -0.1(2) . . . . ?
C58 C57 C56 N9 178.73(13) . . . . ?
C58 C57 C56 C55 -2.2(2) . . . . ?
C26 C27 C28 C29 -178.59(15) . . . . ?
C25 C24 C23 C22 -178.68(14) . . . . ?
C30 N6 C31 C32 179.53(13) . . . . ?
C30 N6 C31 C27 -0.6(2) . . . . ?

loop_
_smtbx_masks_void_nr
_smtbx_masks_void_average_x
_smtbx_masks_void_average_y
_smtbx_masks_void_average_z
_smtbx_masks_void_volume
_smtbx_masks_void_count_electrons
_smtbx_masks_void_content
1 0.000 0.000 0.500 18.0 0.4 ?
